data_7237814
loop_
_publ_author_name
'Li, Jin-Hua'
'Liu, Ai-Ju'
'Ma, Yu-Juan'
'Han, Song-De'
'Hu, Ji-Xiang'
'Wang, Guo-Ming'

_publ_section_title
;
 A large magnetocaloric effect in two hybrid Gd-complexes: the synergy of
 inorganic and organic ligands towards excellent cryo-magnetic coolants
;
_journal_issue 21
_journal_name_full 'Journal of Materials Chemistry C'
_journal_page_first 6352
_journal_paper_doi 10.1039/C9TC01475F
_journal_volume 7
_journal_year 2019
_chemical_formula_sum 'C2 H2 Gd O6'
_chemical_formula_weight 279.29
_space_group_crystal_system orthorhombic
_space_group_IT_number 65
_space_group_name_Hall '-C 2 2'
_space_group_name_H-M_alt 'C m m m'
_audit_creation_method SHELXL-2016/6
_audit_update_record
;
2018-12-13 deposited with the CCDC.	2019-04-25 downloaded from the CCDC.
;
_cell_angle_alpha 90
_cell_angle_beta 90
_cell_angle_gamma 90
_cell_formula_units_Z 4
_cell_length_a 7.8877(5)
_cell_length_b 15.1186(12)
_cell_length_c 4.7885(4)
_cell_measurement_reflns_used 703
_cell_measurement_temperature 293(2)
_cell_measurement_theta_max 32.6910
_cell_measurement_theta_min 4.0380
_cell_volume 571.03(8)
_computing_cell_refinement 'CrysAlisPro 1.171.39.16b (Rigaku OD, 2015)'
_computing_data_collection 'CrysAlisPro 1.171.39.16b (Rigaku OD, 2015)'
_computing_data_reduction 'CrysAlisPro 1.171.39.16b (Rigaku OD, 2015)'
_computing_molecular_graphics 'DIAMOND (Brandenburg, 1999)'
_computing_publication_material 'SHELXL-2016/6 (Sheldrick, 2016)'
_computing_structure_refinement 'SHELXL-2016/6 (Sheldrick, 2016)'
_computing_structure_solution 'SHELXL-2016/6 (Sheldrick, 2016)'
_diffrn_ambient_temperature 293(2)
_diffrn_measured_fraction_theta_full 1.000
_diffrn_measured_fraction_theta_max 1.000
_diffrn_measurement_device_type 'XtaLAB Mini (ROW)'
_diffrn_radiation_type MoK\a
_diffrn_radiation_wavelength 0.71073
_diffrn_reflns_av_R_equivalents 0.0163
_diffrn_reflns_av_unetI/netI 0.0221
_diffrn_reflns_Laue_measured_fraction_full 1.000
_diffrn_reflns_Laue_measured_fraction_max 1.000
_diffrn_reflns_limit_h_max 9
_diffrn_reflns_limit_h_min -9
_diffrn_reflns_limit_k_max 9
_diffrn_reflns_limit_k_min -17
_diffrn_reflns_limit_l_max 5
_diffrn_reflns_limit_l_min -4
_diffrn_reflns_number 676
_diffrn_reflns_point_group_measured_fraction_full 1.000
_diffrn_reflns_point_group_measured_fraction_max 1.000
_diffrn_reflns_theta_full 24.971
_diffrn_reflns_theta_max 24.971
_diffrn_reflns_theta_min 2.694
_diffrn_source 'fine-focus sealed X-ray tube'
_exptl_absorpt_coefficient_mu 11.571
_exptl_absorpt_correction_T_max 0.176
_exptl_absorpt_correction_T_min 0.114
_exptl_absorpt_correction_type multi-scan
_exptl_absorpt_process_details
;
CrysAlisPro 1.171.39.16b (Rigaku Oxford Diffraction, 2015)
Empirical absorption correction using spherical harmonics,
 implemented in SCALE3 ABSPACK scaling algorithm.
;
_exptl_crystal_colour colorless
_exptl_crystal_density_diffrn 3.249
_exptl_crystal_description block
_exptl_crystal_F_000 504
_exptl_crystal_size_max 0.2
_exptl_crystal_size_mid 0.17
_exptl_crystal_size_min 0.15
_refine_diff_density_max 1.311
_refine_diff_density_min -1.608
_refine_diff_density_rms 0.243
_refine_ls_extinction_method none
_refine_ls_goodness_of_fit_ref 1.099
_refine_ls_hydrogen_treatment undef
_refine_ls_matrix_type full
_refine_ls_number_parameters 36
_refine_ls_number_reflns 319
_refine_ls_number_restraints 6
_refine_ls_restrained_S_all 1.111
_refine_ls_R_factor_all 0.0265
_refine_ls_R_factor_gt 0.0261
_refine_ls_shift/su_max 0.000
_refine_ls_shift/su_mean 0.000
_refine_ls_structure_factor_coef Fsqd
_refine_ls_weighting_details 'w=1/[\s^2^(Fo^2^)+(0.0477P)^2^+4.4358P] where P=(Fo^2^+2Fc^2^)/3'
_refine_ls_weighting_scheme calc
_refine_ls_wR_factor_gt 0.0674
_refine_ls_wR_factor_ref 0.0678
_reflns_Friedel_coverage 0.000
_reflns_number_gt 314
_reflns_number_total 319
_reflns_threshold_expression 'I > 2\s(I)'
_cod_data_source_file c9tc01475f2.cif
_cod_data_source_block 1
_cod_database_code 7237814
_shelx_shelxl_version_number 2016/6
_shelx_space_group_comment
;
The symmetry employed for this shelxl refinement is uniquely defined
by the following loop, which should always be used as a source of
symmetry information in preference to the above space-group names.
They are only intended as comments.
;

loop_
_space_group_symop_operation_xyz
'x, y, z'
'-x, -y, z'
'x, -y, -z'
'-x, y, -z'
'x+1/2, y+1/2, z'
'-x+1/2, -y+1/2, z'
'x+1/2, -y+1/2, -z'
'-x+1/2, y+1/2, -z'
'-x, -y, -z'
'x, y, -z'
'-x, y, z'
'x, -y, z'
'-x+1/2, -y+1/2, -z'
'x+1/2, y+1/2, -z'
'-x+1/2, y+1/2, z'
'x+1/2, -y+1/2, z'

loop_
_atom_site_label
_atom_site_type_symbol
_atom_site_fract_x
_atom_site_fract_y
_atom_site_fract_z
_atom_site_U_iso_or_equiv
_atom_site_adp_type
_atom_site_occupancy
_atom_site_site_symmetry_order
_atom_site_calc_flag
_atom_site_refinement_flags_posn
_atom_site_refinement_flags_adp
_atom_site_refinement_flags_occupancy
Gd1 Gd 0.500000 0.20719(3) 0.500000 0.0085(3) Uani 1 4 d S T P
O1 O 0.3312(7) 0.0738(4) 0.500000 0.0241(14) Uani 1 2 d S T P
O2 O 0.4432(15) 0.1811(8) 0.000000 0.018(3) Uani 0.5 2 d S T P
O3 O 0.250000 0.250000 0.2357(12) 0.0202(13) Uani 1 2 d S T P
C1 C 0.4031(15) 0.000000 0.500000 0.019(3) Uani 1 4 d S T P
C2 C 0.305(2) 0.2251(10) 0.000000 0.008(3) Uani 0.5 2 d S T P
O4 O 0.500000 0.3674(6) 0.500000 0.041(3) Uani 1 4 d S TU P

loop_
_atom_site_aniso_label
_atom_site_aniso_U_11
_atom_site_aniso_U_22
_atom_site_aniso_U_33
_atom_site_aniso_U_23
_atom_site_aniso_U_13
_atom_site_aniso_U_12
Gd1 0.0094(4) 0.0074(4) 0.0085(4) 0.000 0.000 0.000
O1 0.017(3) 0.004(3) 0.051(4) 0.000 0.000 0.001(2)
O2 0.015(5) 0.023(6) 0.016(6) 0.000 0.000 0.005(5)
O3 0.020(3) 0.031(3) 0.009(3) 0.000 0.000 0.013(3)
C1 0.021(6) 0.015(6) 0.020(6) 0.000 0.000 0.000
C2 0.007(7) 0.008(6) 0.009(8) 0.000 0.000 0.003(6)
O4 0.011(4) 0.011(5) 0.103(9) 0.000 0.000 0.000

loop_
_atom_type_symbol
_atom_type_description
_atom_type_scat_dispersion_real
_atom_type_scat_dispersion_imag
_atom_type_scat_source
C C 0.0033 0.0016 'International Tables Vol C Tables 4.2.6.8 and 6.1.1.4'
H H 0.0000 0.0000 'International Tables Vol C Tables 4.2.6.8 and 6.1.1.4'
Gd Gd -0.1653 3.9035 'International Tables Vol C Tables 4.2.6.8 and 6.1.1.4'
O O 0.0106 0.0060 'International Tables Vol C Tables 4.2.6.8 and 6.1.1.4'

loop_
_geom_angle_atom_site_label_1
_geom_angle_atom_site_label_2
_geom_angle_atom_site_label_3
_geom_angle
_geom_angle_site_symmetry_1
_geom_angle_site_symmetry_3
O1 Gd1 O1 66.9(3) 11_655 .
O1 Gd1 O4 146.56(13) 11_655 .
O1 Gd1 O4 146.56(13) . .
O1 Gd1 O3 77.01(11) 11_655 7_556
O1 Gd1 O3 132.00(11) . 7_556
O4 Gd1 O3 74.56(2) . 7_556
O1 Gd1 O3 77.01(11) 11_655 11_655
O1 Gd1 O3 132.00(11) . 11_655
O4 Gd1 O3 74.56(2) . 11_655
O3 Gd1 O3 62.7(2) 7_556 11_655
O1 Gd1 O3 132.01(11) 11_655 13_556
O1 Gd1 O3 77.01(11) . 13_556
O4 Gd1 O3 74.56(2) . 13_556
O3 Gd1 O3 108.4(2) 7_556 13_556
O3 Gd1 O3 149.12(5) 11_655 13_556
O1 Gd1 O3 132.01(11) 11_655 .
O1 Gd1 O3 77.01(11) . .
O4 Gd1 O3 74.56(2) . .
O3 Gd1 O3 149.12(5) 7_556 .
O3 Gd1 O3 108.4(2) 11_655 .
O3 Gd1 O3 62.7(2) 13_556 .
O1 Gd1 O2 88.1(3) 11_655 .
O1 Gd1 O2 76.5(3) . .
O4 Gd1 O2 99.2(3) . .
O3 Gd1 O2 134.0(3) 7_556 .
O3 Gd1 O2 71.6(3) 11_655 .
O3 Gd1 O2 113.6(3) 13_556 .
O3 Gd1 O2 52.4(3) . .
O1 Gd1 O2 76.5(3) 11_655 11_655
O1 Gd1 O2 88.1(3) . 11_655
O4 Gd1 O2 99.2(3) . 11_655
O3 Gd1 O2 113.6(3) 7_556 11_655
O3 Gd1 O2 52.4(3) 11_655 11_655
O3 Gd1 O2 134.0(3) 13_556 11_655
O3 Gd1 O2 71.6(3) . 11_655
O2 Gd1 O2 20.9(5) . 11_655
O1 Gd1 O2 76.5(3) 11_655 11_656
O1 Gd1 O2 88.1(3) . 11_656
O4 Gd1 O2 99.2(3) . 11_656
O3 Gd1 O2 52.4(3) 7_556 11_656
O3 Gd1 O2 113.6(3) 11_655 11_656
O3 Gd1 O2 71.6(3) 13_556 11_656
O3 Gd1 O2 134.0(3) . 11_656
O2 Gd1 O2 161.6(6) . 11_656
O2 Gd1 O2 152.0(6) 11_655 11_656
O1 Gd1 O2 88.1(3) 11_655 1_556
O1 Gd1 O2 76.5(3) . 1_556
O4 Gd1 O2 99.2(3) . 1_556
O3 Gd1 O2 71.6(3) 7_556 1_556
O3 Gd1 O2 134.0(3) 11_655 1_556
O3 Gd1 O2 52.4(3) 13_556 1_556
O3 Gd1 O2 113.6(3) . 1_556
O2 Gd1 O2 152.0(6) . 1_556
O2 Gd1 O2 161.6(6) 11_655 1_556
O2 Gd1 O2 20.9(5) 11_656 1_556
O1 Gd1 C2 77.4(3) 11_655 11_656
O1 Gd1 C2 112.1(3) . 11_656
O4 Gd1 C2 84.6(3) . 11_656
O3 Gd1 C2 26.1(3) 7_556 11_656
O3 Gd1 C2 88.5(3) 11_655 11_656
O3 Gd1 C2 88.6(3) 13_556 11_656
O3 Gd1 C2 148.0(3) . 11_656
O2 Gd1 C2 157.7(4) . 11_656
O2 Gd1 C2 136.9(4) 11_655 11_656
O2 Gd1 C2 26.5(4) 11_656 11_656
O2 Gd1 C2 45.6(4) 1_556 11_656
C1 O1 Gd1 119.6(6) . .
O2 O2 C2 148.7(9) 11_655 .
O2 O2 Gd1 79.5(3) 11_655 1_554
C2 O2 Gd1 94.1(3) . 1_554
O2 O2 Gd1 79.5(3) 11_655 .
C2 O2 Gd1 94.1(3) . .
Gd1 O2 Gd1 152.0(6) 1_554 .
C2 O3 C2 53.8(13) . 13
C2 O3 Gd1 96.2(7) . .
C2 O3 Gd1 145.1(7) 13 .
C2 O3 Gd1 145.1(7) . 13_556
C2 O3 Gd1 96.2(7) 13 13_556
Gd1 O3 Gd1 117.3(2) . 13_556
O1 C1 O1 126.1(11) . 3_556
O1 C1 C1 116.9(6) . 9_656
O1 C1 C1 116.9(6) 3_556 9_656
C2 C2 O3 63.1(7) 13 .
C2 C2 O3 63.1(7) 13 13
O3 C2 O3 126.2(13) . 13
C2 C2 O2 170(2) 13 .
O3 C2 O2 116.5(7) . .
O3 C2 O2 116.5(7) 13 .
C2 C2 Gd1 117.9(6) 13 .
O3 C2 Gd1 57.7(4) . .
O3 C2 Gd1 163.4(10) 13 .
O2 C2 Gd1 59.4(3) . .
C2 C2 Gd1 117.9(6) 13 1_554
O3 C2 Gd1 163.4(10) . 1_554
O3 C2 Gd1 57.7(4) 13 1_554
O2 C2 Gd1 59.4(3) . 1_554
Gd1 C2 Gd1 113.7(6) . 1_554

loop_
_geom_bond_atom_site_label_1
_geom_bond_atom_site_label_2
_geom_bond_distance
_geom_bond_site_symmetry_2
Gd1 O1 2.416(5) 11_655
Gd1 O1 2.416(5) .
Gd1 O4 2.422(9) .
Gd1 O3 2.431(3) 7_556
Gd1 O3 2.431(3) 11_655
Gd1 O3 2.431(3) 13_556
Gd1 O3 2.431(3) .
Gd1 O2 2.467(3) .
Gd1 O2 2.467(3) 11_655
Gd1 O2 2.467(3) 11_656
Gd1 O2 2.467(3) 1_556
Gd1 C2 2.860(9) 11_656
O1 C1 1.252(8) .
O2 O2 0.90(2) 11_655
O2 C2 1.28(2) .
O3 C2 1.266(9) .
O3 C2 1.266(9) 13
C1 C1 1.53(2) 9_656
C2 C2 1.15(3) 13

loop_
_geom_torsion_atom_site_label_1
_geom_torsion_atom_site_label_2
_geom_torsion_atom_site_label_3
_geom_torsion_atom_site_label_4
_geom_torsion
_geom_torsion_site_symmetry_1
_geom_torsion_site_symmetry_4
Gd1 O1 C1 O1 180.0 . 3_556
Gd1 O1 C1 C1 0.0 . 9_656
Gd1 O3 C2 C2 -160.4(13) . 13
Gd1 O3 C2 C2 36(2) 13_556 13
C2 O3 C2 O3 -0.003(3) 13 13
Gd1 O3 C2 O3 -160.4(13) . 13
Gd1 O3 C2 O3 36(2) 13_556 13
C2 O3 C2 O2 169(3) 13 .
Gd1 O3 C2 O2 8.6(13) . .
Gd1 O3 C2 O2 -155.4(8) 13_556 .
C2 O3 C2 Gd1 160.4(13) 13 .
Gd1 O3 C2 Gd1 -164.0(10) 13_556 .
C2 O3 C2 Gd1 98(4) 13 1_554
Gd1 O3 C2 Gd1 -63(3) . 1_554
Gd1 O3 C2 Gd1 133(3) 13_556 1_554
O2 O2 C2 O3 -85.0(11) 11_655 .
Gd1 O2 C2 O3 -161.7(11) 1_554 .
Gd1 O2 C2 O3 -8.4(13) . .
O2 O2 C2 O3 85.0(11) 11_655 13
Gd1 O2 C2 O3 8.4(13) 1_554 13
Gd1 O2 C2 O3 161.7(11) . 13
O2 O2 C2 Gd1 -76.6(3) 11_655 .
Gd1 O2 C2 Gd1 -153.3(7) 1_554 .
O2 O2 C2 Gd1 76.6(3) 11_655 1_554
Gd1 O2 C2 Gd1 153.3(7) . 1_554
